data_7117531
loop_
_publ_author_name
'Anup Rana'
'Pradeepta K. Panda'

_publ_section_title
;
 Beta-Tetrachlorotetramethoxyporphycenes: positional effect of
 substituents on structure and photophysical properties
;
_journal_name_full Chem.Commun.
_journal_page_first 12239
_journal_paper_doi 10.1039/C5cc03867G
_journal_volume 51
_journal_year 2015
_chemical_formula_moiety 'C6 H6 Cl N O2'
_chemical_formula_sum 'C6 H6 Cl N O2'
_chemical_formula_weight 159.57
_chemical_name_systematic
; 
 4-chloro-3-methoxy-1H-pyrrole-2-aldehyde 
;
_space_group_IT_number 14
_symmetry_cell_setting monoclinic
_symmetry_space_group_name_Hall '-P 2ybc'
_symmetry_space_group_name_H-M 'P 1 21/c 1'
_atom_sites_solution_hydrogens geom
_atom_sites_solution_primary direct
_atom_sites_solution_secondary difmap
_audit_creation_method SHELXL-97
_audit_update_record
;
2015-04-28 deposited with the CCDC.
2015-06-11 downloaded from the CCDC.
;
_cell_angle_alpha 90.00
_cell_angle_beta 91.331(4)
_cell_angle_gamma 90.00
_cell_formula_units_Z 4
_cell_length_a 12.132(3)
_cell_length_b 6.7332(17)
_cell_length_c 8.752(2)
_cell_measurement_reflns_used 4303
_cell_measurement_temperature 298(2)
_cell_measurement_theta_max 26.08
_cell_measurement_theta_min 2.84
_cell_volume 714.7(3)
_computing_cell_refinement 'Bruker SMART'
_computing_data_collection 'Bruker SMART'
_computing_data_reduction 'Bruker SAINT'
_computing_molecular_graphics 'Bruker SHELXTL'
_computing_publication_material 'Bruker SHELXTL'
_computing_structure_refinement 'SHELXL-97 (Sheldrick, 1997)'
_computing_structure_solution 'SHELXS-97 (Sheldrick, 1990)'
_diffrn_ambient_temperature 298(2)
_diffrn_measured_fraction_theta_full 0.994
_diffrn_measured_fraction_theta_max 0.994
_diffrn_measurement_device_type 'CCD area detector'
_diffrn_measurement_method 'phi and omega scans'
_diffrn_radiation_monochromator graphite
_diffrn_radiation_source 'fine-focus sealed tube'
_diffrn_radiation_type MoK\a
_diffrn_radiation_wavelength 0.71073
_diffrn_reflns_av_R_equivalents 0.0334
_diffrn_reflns_av_sigmaI/netI 0.0228
_diffrn_reflns_limit_h_max 14
_diffrn_reflns_limit_h_min -15
_diffrn_reflns_limit_k_max 8
_diffrn_reflns_limit_k_min -8
_diffrn_reflns_limit_l_max 10
_diffrn_reflns_limit_l_min -10
_diffrn_reflns_number 7026
_diffrn_reflns_theta_full 26.13
_diffrn_reflns_theta_max 26.13
_diffrn_reflns_theta_min 1.68
_exptl_absorpt_coefficient_mu 0.467
_exptl_absorpt_correction_T_max 0.902
_exptl_absorpt_correction_T_min 0.877
_exptl_absorpt_correction_type multi-scan
_exptl_absorpt_process_details 'Bruker AXS SADABS program'
_exptl_crystal_colour colorless
_exptl_crystal_density_diffrn 1.483
_exptl_crystal_density_method 'not measured'
_exptl_crystal_description block
_exptl_crystal_F_000 328
_exptl_crystal_size_max 0.28
_exptl_crystal_size_mid 0.25
_exptl_crystal_size_min 0.22
_refine_diff_density_max 0.252
_refine_diff_density_min -0.283
_refine_diff_density_rms 0.057
_refine_ls_extinction_method none
_refine_ls_goodness_of_fit_ref 1.233
_refine_ls_hydrogen_treatment mixed
_refine_ls_matrix_type full
_refine_ls_number_parameters 96
_refine_ls_number_reflns 1422
_refine_ls_number_restraints 0
_refine_ls_restrained_S_all 1.233
_refine_ls_R_factor_all 0.0543
_refine_ls_R_factor_gt 0.0520
_refine_ls_shift/su_max 0.000
_refine_ls_shift/su_mean 0.000
_refine_ls_structure_factor_coef Fsqd
_refine_ls_weighting_details 'calc w=1/[\s^2^(Fo^2^)+(0.0536P)^2^+0.3266P] where P=(Fo^2^+2Fc^2^)/3'
_refine_ls_weighting_scheme calc
_refine_ls_wR_factor_gt 0.1270
_refine_ls_wR_factor_ref 0.1286
_reflns_number_gt 1359
_reflns_number_total 1422
_reflns_threshold_expression >2sigma(I)
_cod_data_source_file c5cc03867g2.cif
_cod_data_source_block CMPYA
_cod_original_cell_volume 714.8(3)
_cod_original_sg_symbol_H-M 'P 21/c'
_cod_database_code 7117531

loop_
_symmetry_equiv_pos_as_xyz
'x, y, z'
'-x, y+1/2, -z+1/2'
'-x, -y, -z'
'x, -y-1/2, z-1/2'

loop_
_atom_site_label
_atom_site_type_symbol
_atom_site_fract_x
_atom_site_fract_y
_atom_site_fract_z
_atom_site_U_iso_or_equiv
_atom_site_adp_type
_atom_site_occupancy
_atom_site_symmetry_multiplicity
_atom_site_calc_flag
_atom_site_refinement_flags
_atom_site_disorder_assembly
_atom_site_disorder_group
Cl1 Cl 0.36873(5) 1.19021(12) 0.73138(7) 0.0631(3) Uani 1 1 d . . .
O2 O 0.02089(14) 0.9188(3) 0.2385(2) 0.0586(5) Uani 1 1 d . . .
N1 N 0.12608(16) 1.1943(3) 0.4383(2) 0.0437(5) Uani 1 1 d . . .
C3 C 0.23457(18) 0.9600(3) 0.5381(2) 0.0434(5) Uani 1 1 d . . .
O1 O 0.27765(15) 0.7777(3) 0.5714(2) 0.0582(5) Uani 1 1 d . . .
C4 C 0.14844(18) 0.9950(3) 0.4340(3) 0.0428(5) Uani 1 1 d . . .
C1 C 0.19468(19) 1.2845(3) 0.5373(3) 0.0454(5) Uani 1 1 d . . .
H1 H 0.1958 1.4196 0.5595 0.054 Uiso 1 1 calc R . .
C5 C 0.0910(2) 0.8630(4) 0.3324(3) 0.0488(6) Uani 1 1 d . . .
H5 H 0.1074 0.7283 0.3376 0.059 Uiso 1 1 calc R . .
C2 C 0.26362(18) 1.1429(4) 0.6010(2) 0.0431(5) Uani 1 1 d . . .
C6 C 0.3839(3) 0.7442(5) 0.5112(5) 0.0795(9) Uani 1 1 d . . .
H6A H 0.3792 0.7467 0.4016 0.119 Uiso 1 1 calc R . .
H6B H 0.4109 0.6170 0.5447 0.119 Uiso 1 1 calc R . .
H6C H 0.4335 0.8462 0.5467 0.119 Uiso 1 1 calc R . .
H1N H 0.081(2) 1.250(4) 0.383(3) 0.048(7) Uiso 1 1 d . . .

loop_
_atom_site_aniso_label
_atom_site_aniso_U_11
_atom_site_aniso_U_22
_atom_site_aniso_U_33
_atom_site_aniso_U_23
_atom_site_aniso_U_13
_atom_site_aniso_U_12
Cl1 0.0554(4) 0.0805(5) 0.0526(4) -0.0083(3) -0.0152(3) -0.0031(3)
O2 0.0582(10) 0.0519(10) 0.0648(11) 0.0010(8) -0.0177(8) -0.0106(8)
N1 0.0421(10) 0.0421(10) 0.0466(11) 0.0038(8) -0.0069(8) 0.0031(8)
C3 0.0419(11) 0.0442(12) 0.0442(12) 0.0050(9) 0.0010(9) -0.0015(9)
O1 0.0543(10) 0.0464(10) 0.0736(12) 0.0140(8) -0.0030(9) 0.0075(8)
C4 0.0404(11) 0.0416(12) 0.0462(12) 0.0030(9) -0.0006(9) -0.0026(9)
C1 0.0477(12) 0.0414(12) 0.0469(12) -0.0039(9) -0.0002(10) -0.0015(10)
C5 0.0478(13) 0.0426(12) 0.0556(14) 0.0022(10) -0.0037(10) -0.0061(10)
C2 0.0388(11) 0.0518(13) 0.0387(11) -0.0006(9) -0.0008(9) -0.0037(9)
C6 0.0606(18) 0.0665(19) 0.111(3) -0.0081(18) 0.0001(17) 0.0196(15)

loop_
_atom_type_symbol
_atom_type_description
_atom_type_scat_dispersion_real
_atom_type_scat_dispersion_imag
_atom_type_scat_source
C C 0.0033 0.0016 'International Tables Vol C Tables 4.2.6.8 and 6.1.1.4'
H H 0.0000 0.0000 'International Tables Vol C Tables 4.2.6.8 and 6.1.1.4'
N N 0.0061 0.0033 'International Tables Vol C Tables 4.2.6.8 and 6.1.1.4'
O O 0.0106 0.0060 'International Tables Vol C Tables 4.2.6.8 and 6.1.1.4'
Cl Cl 0.1484 0.1585 'International Tables Vol C Tables 4.2.6.8 and 6.1.1.4'

loop_
_geom_angle_atom_site_label_1
_geom_angle_atom_site_label_2
_geom_angle_atom_site_label_3
_geom_angle
_geom_angle_site_symmetry_1
_geom_angle_site_symmetry_3
C1 N1 C4 110.0(2) . .
O1 C3 C4 124.8(2) . .
O1 C3 C2 128.3(2) . .
C4 C3 C2 106.8(2) . .
C3 O1 C6 114.2(2) . .
N1 C4 C3 107.1(2) . .
N1 C4 C5 122.2(2) . .
C3 C4 C5 130.7(2) . .
N1 C1 C2 108.1(2) . .
O2 C5 C4 123.2(2) . .
C1 C2 C3 107.87(19) . .
C1 C2 Cl1 124.99(19) . .
C3 C2 Cl1 127.11(18) . .

loop_
_geom_bond_atom_site_label_1
_geom_bond_atom_site_label_2
_geom_bond_distance
_geom_bond_site_symmetry_2
Cl1 C2 1.721(2) .
O2 C5 1.228(3) .
N1 C1 1.334(3) .
N1 C4 1.370(3) .
C3 O1 1.363(3) .
C3 C4 1.390(3) .
C3 C2 1.391(3) .
O1 C6 1.422(3) .
C4 C5 1.428(3) .
C1 C2 1.378(3) .
